data_7712740
loop_
_publ_author_name
'Lalinde Pe\~na, Elena'
'Mill\'an-Fern\'andez, Gonzalo'
'Nieddu, Mattia'
'L\'opez, Ic\'iar'
'Larr\'ayoz, Ignacio'
'Pichel, Jos\'e Garc\'ia'
'Izquierdo, Cintia'
'Berenguer, Jes\'us R.'

_publ_section_title
;
 A new family of luminescent Iridium Complexes: Synthesis, Optical and
 Cytotoxic Studies
;
_journal_name_full 'Dalton Transactions'
_journal_paper_doi 10.1039/D3DT00028A
_journal_year 2023
_chemical_formula_moiety 'C42 H38 F10 Ir1 N6 O6 P1'
_chemical_formula_sum 'C47 H44 F6 Ir N6 O9 P'
_chemical_formula_weight 1174.05
_space_group_IT_number 14
_space_group_name_Hall '-P 2yn'
_space_group_name_H-M_alt 'P 1 21/n 1'
_symmetry_cell_setting monoclinic
_symmetry_Int_Tables_number 14
_symmetry_space_group_name_Hall '-P 2yn'
_symmetry_space_group_name_H-M 'P 1 21/n 1'
_atom_sites_solution_hydrogens mixed
_audit_conform_dict_location ftp://ftp.iucr.org/pub/cif_core.dic
_audit_conform_dict_name cif_core.dic
_audit_conform_dict_version 2.4.5
_audit_creation_date 2022-11-18T12:41:35-00:00
_audit_creation_method 'WinGX routine CIF_UPDATE'
_audit_update_record
;
2022-12-20 deposited with the CCDC.	2023-04-05 downloaded from the CCDC.
;
_cell_angle_alpha 90
_cell_angle_beta 98.189(2)
_cell_angle_gamma 90
_cell_formula_units_Z 4
_cell_length_a 11.1184(5)
_cell_length_b 30.6557(17)
_cell_length_c 13.7608(8)
_cell_measurement_reflns_used 9854
_cell_measurement_temperature 100(2)
_cell_measurement_theta_max 27.91
_cell_measurement_theta_min 2.97
_cell_measurement_wavelength 0.71076
_cell_volume 4642.4(4)
_computing_cell_refinement 'SAINT V8.40A integration software'
_computing_data_collection 'Bruker APEX2 software'
_computing_data_reduction 'SORTAV (Blessing, 1995)'
_computing_molecular_graphics 'Ortep for Windows (Farrugia, 2012)'
_computing_publication_material 'WinGX publication routines (Farrugia, 2012)'
_computing_structure_refinement 'SHELXL-2018/3 (Sheldrick, 2018)'
_diffrn_ambient_temperature 100(2)
_diffrn_detector 'APEX-II CCD'
_diffrn_measured_fraction_theta_full 0.998
_diffrn_measured_fraction_theta_max 0.999
_diffrn_measurement_device '\k-geometry diffractometer'
_diffrn_measurement_device_type 'Bruker APEX-II'
_diffrn_measurement_method '\f or \w oscillation scans'
_diffrn_orient_matrix_UB_11 -0.02861
_diffrn_orient_matrix_UB_12 -0.016366
_diffrn_orient_matrix_UB_13 -0.061843
_diffrn_orient_matrix_UB_21 -0.005935
_diffrn_orient_matrix_UB_22 0.027998
_diffrn_orient_matrix_UB_23 -0.037669
_diffrn_orient_matrix_UB_31 0.086042
_diffrn_orient_matrix_UB_32 -0.003511
_diffrn_orient_matrix_UB_33 -0.012117
_diffrn_radiation_monochromator graphite
_diffrn_radiation_probe x-ray
_diffrn_radiation_type MoK\a
_diffrn_radiation_wavelength 0.71076
_diffrn_reflns_av_R_equivalents 0.0259
_diffrn_reflns_av_unetI/netI 0.0069
_diffrn_reflns_Laue_measured_fraction_full 0.998
_diffrn_reflns_Laue_measured_fraction_max 0.999
_diffrn_reflns_limit_h_max 14
_diffrn_reflns_limit_h_min -14
_diffrn_reflns_limit_k_max 39
_diffrn_reflns_limit_k_min -39
_diffrn_reflns_limit_l_max 17
_diffrn_reflns_limit_l_min -17
_diffrn_reflns_number 314397
_diffrn_reflns_point_group_measured_fraction_full 0.998
_diffrn_reflns_point_group_measured_fraction_max 0.999
_diffrn_reflns_theta_full 25.243
_diffrn_reflns_theta_max 27.103
_diffrn_reflns_theta_min 2.867
_diffrn_source 'sealed x-ray tube'
_diffrn_standards_number 0
_exptl_absorpt_coefficient_mu 2.998
_exptl_absorpt_correction_T_max 0.746
_exptl_absorpt_correction_T_min 0.579
_exptl_absorpt_correction_type multi-scan
_exptl_absorpt_process_details
;
SADABS-2016/2 - Bruker AXS area detector scaling and absorption correction
;
_exptl_crystal_colour yellow
_exptl_crystal_density_diffrn 1.68
_exptl_crystal_density_method 'not measured'
_exptl_crystal_description NEEDLE
_exptl_crystal_F_000 2344
_exptl_crystal_preparation Luminescent
_exptl_crystal_size_max 0.6
_exptl_crystal_size_mid 0.09
_exptl_crystal_size_min 0.09
_refine_diff_density_max 1.269
_refine_diff_density_min -1.53
_refine_diff_density_rms 0.094
_refine_ls_extinction_method none
_refine_ls_goodness_of_fit_ref 1.208
_refine_ls_hydrogen_treatment mixed
_refine_ls_matrix_type full
_refine_ls_number_constraints 0
_refine_ls_number_parameters 657
_refine_ls_number_reflns 10231
_refine_ls_number_restraints 2
_refine_ls_restrained_S_all 1.208
_refine_ls_R_factor_all 0.0332
_refine_ls_R_factor_gt 0.0326
_refine_ls_shift/su_max 0.001
_refine_ls_shift/su_mean 0
_refine_ls_structure_factor_coef Fsqd
_refine_ls_weighting_details 'w=1/[\s^2^(Fo^2^)+(0.0112P)^2^+18.2746P] where P=(Fo^2^+2Fc^2^)/3'
_refine_ls_weighting_scheme calc
_refine_ls_wR_factor_gt 0.0715
_refine_ls_wR_factor_ref 0.0719
_reflns_Friedel_coverage 0
_reflns_number_gt 10036
_reflns_number_total 10231
_reflns_threshold_expression 'I > 2\s(I)'
_cod_data_source_file d3dt00028a2.cif
_cod_data_source_block shelx_CCDC1
_cod_original_sg_symbol_H-M 'P 21/n'
_cod_database_code 7712740
_shelx_estimated_absorpt_t_min 0.266
_shelx_estimated_absorpt_t_max 0.774
_shelx_shelxl_version_number 2018/3

loop_
_symmetry_equiv_pos_as_xyz
'x, y, z'
'-x+1/2, y+1/2, -z+1/2'
'-x, -y, -z'
'x-1/2, -y-1/2, z-1/2'

loop_
_atom_site_label
_atom_site_type_symbol
_atom_site_fract_x
_atom_site_fract_y
_atom_site_fract_z
_atom_site_U_iso_or_equiv
_atom_site_adp_type
_atom_site_occupancy
_atom_site_site_symmetry_order
_atom_site_calc_flag
_atom_site_refinement_flags_posn
_atom_site_refinement_flags_adp
_atom_site_refinement_flags_occupancy
_atom_site_disorder_assembly
_atom_site_disorder_group
Ir1 Ir 0.79428(2) 0.37670(2) 0.25129(2) 0.02005(4) Uani 1 1 d . . . . .
N1 N 0.7292(3) 0.41488(9) 0.3537(2) 0.0212(6) Uani 1 1 d . . . . .
N1' N 0.8752(3) 0.34107(10) 0.1526(2) 0.0266(7) Uani 1 1 d . . . . .
N2' N 0.6315(3) 0.33981(10) 0.2467(2) 0.0233(6) Uani 1 1 d . . . . .
N2 N 0.6804(3) 0.40276(9) 0.1273(2) 0.0207(6) Uani 1 1 d . . . . .
C2 C 0.6544(3) 0.44907(12) 0.3308(3) 0.0244(7) Uani 1 1 d . . . . .
H2 H 0.627558 0.455318 0.263636 0.029 Uiso 1 1 calc R U . . .
C3 C 0.6154(4) 0.47532(13) 0.4015(3) 0.0320(8) Uani 1 1 d . . . . .
H3A H 0.56371 0.499522 0.383312 0.038 Uiso 1 1 calc R U . . .
C4 C 0.6527(4) 0.46584(15) 0.4987(3) 0.0360(9) Uani 1 1 d . . . . .
H4 H 0.626532 0.483364 0.548602 0.043 Uiso 1 1 calc R U . . .
C5 C 0.7289(3) 0.43048(14) 0.5234(3) 0.0322(9) Uani 1 1 d . . . . .
H5 H 0.7542 0.423495 0.590451 0.039 Uiso 1 1 calc R U . . .
C6 C 0.9136(4) 0.35314(14) 0.5512(3) 0.0305(8) Uani 1 1 d . . . . .
C7 C 1.0029(4) 0.32098(13) 0.5589(3) 0.0328(9) Uani 1 1 d . . . . .
C8 C 1.0301(4) 0.30466(13) 0.4710(3) 0.0332(9) Uani 1 1 d . . . . .
C9 C 0.9740(3) 0.31770(12) 0.3803(3) 0.0303(8) Uani 1 1 d . . . . .
H9 H 0.995041 0.304626 0.322418 0.036 Uiso 1 1 calc R U . . .
C10 C 0.8854(3) 0.35050(11) 0.3740(3) 0.0237(7) Uani 1 1 d . . . . .
C11 C 0.8551(3) 0.36882(12) 0.4622(3) 0.0262(7) Uani 1 1 d . . . . .
C12 C 0.7682(3) 0.40527(12) 0.4500(3) 0.0245(7) Uani 1 1 d . . . . .
C13 C 1.0662(4) 0.30768(15) 0.6576(3) 0.0403(10) Uani 1 1 d . . . . .
C14 C 0.8283(4) 0.30438(15) 0.1098(4) 0.0423(11) Uani 1 1 d . . . . .
H14 H 0.759176 0.291674 0.131954 0.051 Uiso 1 1 calc R U . . .
C15 C 0.8776(5) 0.2845(2) 0.0346(5) 0.069(2) Uani 1 1 d . . . . .
H15 H 0.843409 0.258381 0.005535 0.083 Uiso 1 1 calc R U . . .
C16 C 0.9779(5) 0.3034(2) 0.0023(5) 0.073(2) Uani 1 1 d . . . . .
H16 H 1.011299 0.290833 -0.05099 0.087 Uiso 1 1 calc R U . . .
C17 C 1.0291(4) 0.34032(17) 0.0472(4) 0.0454(12) Uani 1 1 d . . . . .
H17 H 1.098944 0.353032 0.026225 0.055 Uiso 1 1 calc R U . . .
C18 C 1.1271(3) 0.42078(12) 0.1732(3) 0.0242(7) Uani 1 1 d . . . . .
C19 C 1.1650(3) 0.45751(12) 0.2294(3) 0.0250(7) Uani 1 1 d . . . . .
C20 C 1.0849(3) 0.47105(12) 0.2924(3) 0.0250(7) Uani 1 1 d . . . . .
C21 C 0.9769(3) 0.45034(12) 0.3012(3) 0.0234(7) Uani 1 1 d . . . . .
H21 H 0.92585 0.461418 0.345186 0.028 Uiso 1 1 calc R U . . .
C10' C 0.9426(3) 0.41315(11) 0.2457(2) 0.0201(7) Uani 1 1 d . . . . .
C23 C 1.0192(3) 0.39833(12) 0.1792(3) 0.0230(7) Uani 1 1 d . . . . .
C24 C 0.9775(3) 0.35889(13) 0.1238(3) 0.0281(8) Uani 1 1 d . . . . .
C25 C 1.2804(4) 0.48233(13) 0.2242(3) 0.0292(8) Uani 1 1 d . . . . .
C26 C 0.6148(3) 0.30731(12) 0.3085(3) 0.0274(8) Uani 1 1 d . . . . .
H26 H 0.681391 0.298005 0.354866 0.033 Uiso 1 1 calc R U . . .
C27 C 0.5037(4) 0.28691(13) 0.3070(3) 0.0310(8) Uani 1 1 d . . . . .
H27 H 0.495072 0.263519 0.350794 0.037 Uiso 1 1 calc R U . . .
C28 C 0.4048(3) 0.30081(13) 0.2411(3) 0.0285(8) Uani 1 1 d . . . . .
C29 C 0.4212(3) 0.33493(12) 0.1784(3) 0.0265(8) Uani 1 1 d . . . . .
H29 H 0.354632 0.345632 0.133822 0.032 Uiso 1 1 calc R U . . .
C30 C 0.5355(3) 0.35334(11) 0.1810(3) 0.0216(7) Uani 1 1 d . . . . .
C31 C 0.5647(3) 0.38770(11) 0.1126(3) 0.0208(7) Uani 1 1 d . . . . .
C32 C 0.4808(3) 0.40313(11) 0.0354(3) 0.0216(7) Uani 1 1 d . . . . .
H32 H 0.399336 0.392862 0.027083 0.026 Uiso 1 1 calc R U . . .
C33 C 0.5166(3) 0.43346(11) -0.0290(3) 0.0217(7) Uani 1 1 d . . . . .
C34 C 0.6365(3) 0.44778(12) -0.0148(3) 0.0259(7) Uani 1 1 d . . . . .
H34 H 0.664158 0.468082 -0.058883 0.031 Uiso 1 1 calc R U . . .
C35 C 0.7145(3) 0.43204(12) 0.0642(3) 0.0252(7) Uani 1 1 d . . . . .
H35 H 0.795879 0.442371 0.07436 0.03 Uiso 1 1 calc R U . . .
C36 C 0.2798(4) 0.28155(16) 0.2391(4) 0.0412(11) Uani 1 1 d . . . . .
O5 O 0.1907(3) 0.30536(13) 0.2310(3) 0.0599(11) Uani 1 1 d . . . . .
N5 N 0.2762(4) 0.23864(14) 0.2486(4) 0.0532(11) Uani 1 1 d . . . . .
H5B H 0.344185 0.223594 0.253434 0.064 Uiso 1 1 calc R U . A 1
C37 C 0.1610(6) 0.2157(2) 0.2513(7) 0.0831(14) Uani 0.6 1 d . . P B 1
H37A H 0.141332 0.21808 0.319006 0.1 Uiso 0.6 1 calc R U P B 1
H37B H 0.097204 0.23182 0.208187 0.1 Uiso 0.6 1 calc R U P B 1
C38 C 0.1511(10) 0.1750(4) 0.2265(11) 0.0831(14) Uani 0.6 1 d . . P B 1
H38A H 0.218869 0.158708 0.264757 0.1 Uiso 0.6 1 calc R U P B 1
H38B H 0.160615 0.172424 0.156311 0.1 Uiso 0.6 1 calc R U P B 1
C39 C 0.0322(11) 0.1531(4) 0.2417(11) 0.0831(14) Uani 0.6 1 d . . P B 1
H39A H -0.037495 0.171458 0.213971 0.1 Uiso 0.6 1 calc R U P B 1
H39B H 0.029095 0.149077 0.312722 0.1 Uiso 0.6 1 calc R U P B 1
C40 C 0.0255(11) 0.1088(4) 0.1902(11) 0.0831(14) Uani 0.6 1 d . . P B 1
H40A H -0.050491 0.094219 0.19912 0.125 Uiso 0.6 1 calc R U P B 1
H40B H 0.028225 0.11312 0.119925 0.125 Uiso 0.6 1 calc R U P B 1
H40C H 0.094584 0.090816 0.218334 0.125 Uiso 0.6 1 calc R U P B 1
C37B C 0.1610(6) 0.2157(2) 0.2513(7) 0.0831(14) Uani 0.4 1 d . . P B 2
H37C H 0.096739 0.236265 0.264571 0.1 Uiso 0.4 1 calc R U P B 2
H37D H 0.170326 0.192882 0.302802 0.1 Uiso 0.4 1 calc R U P B 2
C38B C 0.1296(15) 0.1953(6) 0.1499(16) 0.0831(14) Uani 0.4 1 d . . P B 2
H38C H 0.192554 0.17362 0.139551 0.1 Uiso 0.4 1 calc R U P B 2
H38D H 0.128847 0.218209 0.099178 0.1 Uiso 0.4 1 calc R U P B 2
C39B C 0.0008(15) 0.1721(5) 0.1386(15) 0.0831(14) Uani 0.4 1 d D . P B 2
H39C H -0.06075 0.192784 0.15665 0.1 Uiso 0.4 1 calc R U P B 2
H39D H -0.02357 0.163362 0.069348 0.1 Uiso 0.4 1 calc R U P B 2
C40B C 0.0052(17) 0.1327(6) 0.2031(16) 0.0831(14) Uani 0.4 1 d D . P B 2
H40D H -0.074938 0.11878 0.195253 0.125 Uiso 0.4 1 calc R U P B 2
H40E H 0.065317 0.112051 0.184585 0.125 Uiso 0.4 1 calc R U P B 2
H40F H 0.028195 0.141426 0.271751 0.125 Uiso 0.4 1 calc R U P B 2
C41 C 0.4300(3) 0.45244(12) -0.1125(3) 0.0232(7) Uani 1 1 d . . . . .
O6 O 0.4538(2) 0.48735(9) -0.1511(2) 0.0303(6) Uani 1 1 d . . . . .
N6 N 0.3269(3) 0.43107(11) -0.1392(2) 0.0300(7) Uani 1 1 d . . . . .
H6 H 0.313118 0.406549 -0.109438 0.036 Uiso 1 1 calc R U . C 1
C42 C 0.2351(4) 0.44782(17) -0.2182(3) 0.0405(10) Uani 0.6 1 d . . P D 1
H42A H 0.264935 0.443474 -0.281887 0.049 Uiso 0.6 1 calc R U P D 1
H42B H 0.225639 0.479587 -0.208744 0.049 Uiso 0.6 1 calc R U P D 1
C43 C 0.1135(11) 0.4266(4) -0.2225(7) 0.025(2) Uani 0.6 1 d . . P D 1
H43A H 0.123811 0.394664 -0.228563 0.03 Uiso 0.6 1 calc R U P D 1
H43B H 0.060988 0.436732 -0.28237 0.03 Uiso 0.6 1 calc R U P D 1
C44 C 0.0492(7) 0.4355(3) -0.1344(6) 0.0378(17) Uani 0.6 1 d . . P D 1
H44A H 0.100807 0.425386 -0.074042 0.045 Uiso 0.6 1 calc R U P D 1
H44B H 0.03685 0.467307 -0.1284 0.045 Uiso 0.6 1 calc R U P D 1
C45 C -0.0726(7) 0.4126(4) -0.1438(6) 0.056(2) Uani 0.6 1 d . . P D 1
H45A H -0.111767 0.418971 -0.086003 0.085 Uiso 0.6 1 calc R U P D 1
H45B H -0.124361 0.422929 -0.202976 0.085 Uiso 0.6 1 calc R U P D 1
H45C H -0.060455 0.381041 -0.148662 0.085 Uiso 0.6 1 calc R U P D 1
C42B C 0.2351(4) 0.44782(17) -0.2182(3) 0.0405(10) Uani 0.4 1 d . . P D 2
H42C H 0.245534 0.434652 -0.282107 0.049 Uiso 0.4 1 calc R U P D 2
H42D H 0.240644 0.479942 -0.223392 0.049 Uiso 0.4 1 calc R U P D 2
C43B C 0.110(2) 0.4339(7) -0.1865(14) 0.049(7) Uani 0.4 1 d . . P D 2
H43C H 0.045051 0.436453 -0.243064 0.058 Uiso 0.4 1 calc R U P D 2
H43D H 0.11465 0.403201 -0.16426 0.058 Uiso 0.4 1 calc R U P D 2
C44B C 0.0828(12) 0.4634(5) -0.1037(11) 0.050(3) Uani 0.4 1 d . . P D 2
H44C H 0.08499 0.49415 -0.125126 0.06 Uiso 0.4 1 calc R U P D 2
H44D H 0.146753 0.459498 -0.046459 0.06 Uiso 0.4 1 calc R U P D 2
C45B C -0.0404(14) 0.4539(6) -0.0725(14) 0.077(5) Uani 0.4 1 d . . P D 2
H45D H -0.053898 0.473681 -0.019167 0.115 Uiso 0.4 1 calc R U P D 2
H45E H -0.104315 0.458317 -0.128544 0.115 Uiso 0.4 1 calc R U P D 2
H45F H -0.04254 0.423659 -0.049862 0.115 Uiso 0.4 1 calc R U P D 2
F6 F 0.8878(2) 0.37126(10) 0.63536(18) 0.0460(6) Uani 1 1 d . . . . .
F8 F 1.1173(2) 0.27346(8) 0.4731(2) 0.0440(6) Uani 1 1 d . . . . .
F18 F 1.1985(2) 0.40642(8) 0.10861(18) 0.0359(5) Uani 1 1 d . . . . .
F20 F 1.1134(2) 0.50599(8) 0.35046(18) 0.0348(5) Uani 1 1 d . . . . .
O1 O 1.1839(3) 0.30243(14) 0.6592(3) 0.0545(9) Uani 1 1 d D . . . .
O2 O 1.0139(3) 0.30330(12) 0.7289(2) 0.0488(8) Uani 1 1 d . . . . .
O3 O 1.3567(3) 0.46233(11) 0.1754(3) 0.0438(8) Uani 1 1 d . . . . .
O4 O 1.2997(3) 0.51800(12) 0.2575(3) 0.0612(11) Uani 1 1 d . . . . .
P1 P 1.31484(10) 0.29999(4) 0.91538(9) 0.0344(2) Uani 1 1 d . . . . .
F1 F 1.2639(4) 0.27015(11) 0.9898(3) 0.0715(10) Uani 1 1 d . . . . .
F2 F 1.4500(3) 0.29742(11) 0.9600(2) 0.0614(9) Uani 1 1 d . . . . .
O7 O 1.2705(3) 0.34457(9) 0.9277(2) 0.0356(6) Uani 1 1 d . . . . .
O8 O 1.2994(3) 0.27657(11) 0.8211(2) 0.0493(9) Uani 1 1 d . . . . .
O9 O 0.8640(5) 0.0664(2) 0.9460(7) 0.147(3) Uani 1 1 d . . . . .
C50 C 0.7973(6) 0.0949(2) 0.9629(5) 0.0644(16) Uani 1 1 d . . . . .
C51 C 0.8224(10) 0.1404(4) 0.9401(10) 0.181(7) Uani 1 1 d . . . . .
H51A H 0.758154 0.159159 0.958878 0.271 Uiso 1 1 calc R U . . .
H51B H 0.900871 0.149159 0.976591 0.271 Uiso 1 1 calc R U . . .
H51C H 0.825022 0.143363 0.869482 0.271 Uiso 1 1 calc R U . . .
C52 C 0.6892(6) 0.0870(2) 1.0093(5) 0.0689(17) Uani 1 1 d . . . . .
H52A H 0.647308 0.114714 1.016467 0.103 Uiso 1 1 calc R U . . .
H52B H 0.634639 0.067091 0.968464 0.103 Uiso 1 1 calc R U . . .
H52C H 0.713117 0.073969 1.074196 0.103 Uiso 1 1 calc R U . . .
H1 H 1.217(8) 0.292(3) 0.719(3) 0.14(4) Uiso 1 1 d D . . . .
H3 H 1.411(6) 0.483(2) 0.164(5) 0.07(2) Uiso 1 1 d . . . . .

loop_
_atom_site_aniso_label
_atom_site_aniso_U_11
_atom_site_aniso_U_22
_atom_site_aniso_U_33
_atom_site_aniso_U_23
_atom_site_aniso_U_13
_atom_site_aniso_U_12
Ir1 0.01577(7) 0.01887(7) 0.02457(7) 0.00031(5) -0.00038(5) 0.00073(5)
N1 0.0182(14) 0.0200(14) 0.0254(15) 0.0028(11) 0.0031(11) -0.0016(11)
N1' 0.0192(14) 0.0254(15) 0.0329(17) -0.0085(13) -0.0044(12) 0.0033(12)
N2' 0.0201(14) 0.0239(15) 0.0251(15) 0.0025(12) 0.0004(12) 0.0022(11)
N2 0.0179(14) 0.0196(14) 0.0239(15) -0.0013(11) 0.0012(11) 0.0007(11)
C2 0.0174(16) 0.0246(17) 0.0305(19) 0.0004(14) 0.0006(14) -0.0011(13)
C3 0.0241(19) 0.031(2) 0.042(2) -0.0039(17) 0.0071(16) 0.0030(15)
C4 0.026(2) 0.046(2) 0.037(2) -0.0128(19) 0.0088(17) -0.0004(17)
C5 0.0249(19) 0.045(2) 0.0270(19) -0.0028(17) 0.0034(15) -0.0044(16)
C6 0.0263(19) 0.036(2) 0.0277(19) 0.0058(16) -0.0001(15) -0.0068(16)
C7 0.029(2) 0.033(2) 0.033(2) 0.0117(17) -0.0066(16) -0.0062(16)
C8 0.0240(19) 0.0254(19) 0.047(2) 0.0057(17) -0.0070(17) 0.0008(15)
C9 0.0254(19) 0.0236(18) 0.040(2) 0.0004(16) -0.0033(16) 0.0001(15)
C10 0.0208(17) 0.0212(17) 0.0275(18) 0.0035(14) -0.0022(14) -0.0040(13)
C11 0.0208(17) 0.0268(18) 0.0298(19) 0.0049(15) 0.0000(14) -0.0054(14)
C12 0.0177(16) 0.0293(19) 0.0263(18) 0.0022(14) 0.0030(13) -0.0051(14)
C13 0.041(2) 0.035(2) 0.041(2) 0.0118(19) -0.008(2) -0.0040(19)
C14 0.023(2) 0.036(2) 0.066(3) -0.023(2) 0.0000(19) -0.0024(17)
C15 0.037(3) 0.065(4) 0.107(5) -0.061(4) 0.015(3) -0.014(2)
C16 0.037(3) 0.085(4) 0.100(5) -0.068(4) 0.022(3) -0.013(3)
C17 0.027(2) 0.056(3) 0.054(3) -0.030(2) 0.009(2) -0.004(2)
C18 0.0186(16) 0.0332(19) 0.0212(17) 0.0022(14) 0.0043(13) 0.0048(14)
C19 0.0206(17) 0.0292(18) 0.0243(18) 0.0041(14) -0.0004(13) 0.0002(14)
C20 0.0240(18) 0.0258(18) 0.0241(17) 0.0006(14) -0.0003(14) -0.0013(14)
C21 0.0211(17) 0.0247(17) 0.0246(17) -0.0019(14) 0.0039(13) 0.0008(13)
C10' 0.0153(15) 0.0242(17) 0.0196(16) 0.0041(13) -0.0016(12) 0.0025(13)
C23 0.0183(16) 0.0257(17) 0.0236(17) -0.0016(14) -0.0019(13) 0.0035(13)
C24 0.0178(17) 0.034(2) 0.0309(19) -0.0086(16) -0.0017(14) 0.0034(14)
C25 0.030(2) 0.034(2) 0.0245(18) 0.0005(15) 0.0058(15) -0.0006(16)
C26 0.0251(18) 0.0222(17) 0.032(2) 0.0067(15) -0.0044(15) 0.0005(14)
C27 0.030(2) 0.0265(19) 0.036(2) 0.0097(16) 0.0027(16) -0.0015(15)
C28 0.0251(19) 0.0279(19) 0.033(2) 0.0046(16) 0.0054(15) -0.0030(15)
C29 0.0214(17) 0.0299(19) 0.0281(19) 0.0063(15) 0.0032(14) -0.0012(14)
C30 0.0201(16) 0.0202(16) 0.0241(17) -0.0007(13) 0.0014(13) -0.0004(13)
C31 0.0167(15) 0.0205(16) 0.0258(17) 0.0000(13) 0.0047(13) -0.0011(12)
C32 0.0152(15) 0.0243(17) 0.0252(17) 0.0011(14) 0.0025(13) -0.0010(13)
C33 0.0180(16) 0.0234(17) 0.0230(17) -0.0014(13) 0.0001(13) 0.0002(13)
C34 0.0194(17) 0.0291(19) 0.0297(19) 0.0067(15) 0.0045(14) -0.0026(14)
C35 0.0170(16) 0.0286(18) 0.0295(19) 0.0033(15) 0.0016(14) -0.0041(14)
C36 0.025(2) 0.048(3) 0.050(3) 0.021(2) 0.0053(18) -0.0073(19)
O5 0.0278(17) 0.061(2) 0.093(3) 0.037(2) 0.0144(18) 0.0013(16)
N5 0.034(2) 0.044(2) 0.081(3) 0.019(2) 0.002(2) -0.0148(18)
C37 0.059(2) 0.064(3) 0.130(4) 0.011(3) 0.024(3) -0.026(2)
C38 0.059(2) 0.064(3) 0.130(4) 0.011(3) 0.024(3) -0.026(2)
C39 0.059(2) 0.064(3) 0.130(4) 0.011(3) 0.024(3) -0.026(2)
C40 0.059(2) 0.064(3) 0.130(4) 0.011(3) 0.024(3) -0.026(2)
C37B 0.059(2) 0.064(3) 0.130(4) 0.011(3) 0.024(3) -0.026(2)
C38B 0.059(2) 0.064(3) 0.130(4) 0.011(3) 0.024(3) -0.026(2)
C39B 0.059(2) 0.064(3) 0.130(4) 0.011(3) 0.024(3) -0.026(2)
C40B 0.059(2) 0.064(3) 0.130(4) 0.011(3) 0.024(3) -0.026(2)
C41 0.0187(16) 0.0273(18) 0.0236(17) 0.0023(14) 0.0029(13) -0.0002(13)
O6 0.0213(13) 0.0332(15) 0.0353(15) 0.0109(12) -0.0003(11) -0.0024(11)
N6 0.0235(16) 0.0356(18) 0.0288(17) 0.0094(14) -0.0033(13) -0.0061(13)
C42 0.027(2) 0.059(3) 0.032(2) 0.008(2) -0.0046(17) -0.0007(19)
C43 0.015(3) 0.031(5) 0.027(5) 0.003(4) -0.006(4) -0.004(3)
C44 0.025(4) 0.059(6) 0.030(4) -0.002(4) 0.006(3) 0.005(4)
C45 0.024(4) 0.104(8) 0.042(4) 0.008(5) 0.006(3) -0.004(4)
C42B 0.027(2) 0.059(3) 0.032(2) 0.008(2) -0.0046(17) -0.0007(19)
C43B 0.043(10) 0.036(9) 0.057(15) 0.006(9) -0.028(12) -0.005(7)
C44B 0.037(7) 0.058(8) 0.055(8) 0.016(7) 0.009(6) 0.007(6)
C45B 0.057(9) 0.080(11) 0.095(13) 0.045(10) 0.019(9) 0.015(8)
F6 0.0430(15) 0.0638(18) 0.0305(13) 0.0092(12) 0.0030(11) 0.0035(13)
F8 0.0377(14) 0.0316(13) 0.0565(16) 0.0030(12) -0.0155(12) 0.0100(11)
F18 0.0275(12) 0.0463(14) 0.0353(13) -0.0094(11) 0.0092(10) -0.0018(10)
F20 0.0306(12) 0.0313(12) 0.0432(14) -0.0138(10) 0.0076(10) -0.0101(10)
O1 0.0411(19) 0.071(3) 0.046(2) 0.0175(18) -0.0117(16) 0.0009(17)
O2 0.051(2) 0.051(2) 0.0411(18) 0.0184(16) -0.0034(15) -0.0012(16)
O3 0.0317(16) 0.0365(17) 0.067(2) -0.0083(16) 0.0211(15) -0.0071(13)
O4 0.056(2) 0.059(2) 0.076(3) -0.033(2) 0.035(2) -0.0333(19)
P1 0.0309(5) 0.0309(5) 0.0384(6) 0.0018(4) -0.0048(4) 0.0011(4)
F1 0.091(3) 0.0482(18) 0.080(2) 0.0211(17) 0.030(2) 0.0033(17)
F2 0.0407(16) 0.066(2) 0.070(2) -0.0240(16) -0.0204(14) 0.0165(14)
O7 0.0286(14) 0.0290(15) 0.0481(18) -0.0001(13) 0.0018(13) -0.0024(11)
O8 0.056(2) 0.0402(18) 0.0446(19) 0.0000(15) -0.0183(16) 0.0076(15)
O9 0.071(4) 0.124(5) 0.246(9) -0.055(6) 0.026(5) 0.038(4)
C50 0.059(4) 0.069(4) 0.063(4) -0.001(3) 0.002(3) 0.022(3)
C51 0.136(9) 0.151(10) 0.279(16) 0.148(11) 0.107(10) 0.048(8)
C52 0.058(4) 0.075(4) 0.070(4) -0.008(3) -0.003(3) 0.015(3)

loop_
_atom_type_symbol
_atom_type_description
_atom_type_scat_dispersion_real
_atom_type_scat_dispersion_imag
_atom_type_scat_source
C C 0.0033 0.0016 'International Tables Vol C Tables 4.2.6.8 and 6.1.1.4'
H H 0 0 'International Tables Vol C Tables 4.2.6.8 and 6.1.1.4'
F F 0.0171 0.0103 'International Tables Vol C Tables 4.2.6.8 and 6.1.1.4'
Ir Ir -1.4442 7.9887 'International Tables Vol C Tables 4.2.6.8 and 6.1.1.4'
N N 0.0061 0.0033 'International Tables Vol C Tables 4.2.6.8 and 6.1.1.4'
O O 0.0106 0.006 'International Tables Vol C Tables 4.2.6.8 and 6.1.1.4'
P P 0.1023 0.0942 'International Tables Vol C Tables 4.2.6.8 and 6.1.1.4'

loop_
_geom_angle_atom_site_label_1
_geom_angle_atom_site_label_2
_geom_angle_atom_site_label_3
_geom_angle
_geom_angle_site_symmetry_1
_geom_angle_site_symmetry_3
_geom_angle_publ_flag
C10' Ir1 C10 86.34(14) . . ?
C10' Ir1 N1 94.68(13) . . ?
C10 Ir1 N1 80.49(14) . . ?
C10' Ir1 N1' 80.22(13) . . ?
C10 Ir1 N1' 97.34(14) . . ?
N1 Ir1 N1' 174.61(12) . . ?
C10' Ir1 N2' 175.70(12) . . ?
C10 Ir1 N2' 97.91(13) . . ?
N1 Ir1 N2' 86.66(11) . . ?
N1' Ir1 N2' 98.56(12) . . ?
C10' Ir1 N2 99.12(12) . . ?
C10 Ir1 N2 173.90(13) . . ?
N1 Ir1 N2 96.27(11) . . ?
N1' Ir1 N2 86.32(12) . . ?
N2' Ir1 N2 76.66(11) . . ?
C2 N1 C12 119.6(3) . . ?
C2 N1 Ir1 123.5(2) . . ?
C12 N1 Ir1 116.8(2) . . ?
C14 N1' C24 119.6(4) . . ?
C14 N1' Ir1 124.0(3) . . ?
C24 N1' Ir1 116.1(2) . . ?
C26 N2' C30 118.7(3) . . ?
C26 N2' Ir1 124.8(2) . . ?
C30 N2' Ir1 116.2(2) . . ?
C35 N2 C31 118.8(3) . . ?
C35 N2 Ir1 125.4(2) . . ?
C31 N2 Ir1 115.8(2) . . ?
N1 C2 C3 122.3(4) . . ?
N1 C2 H2 118.8 . . ?
C3 C2 H2 118.8 . . ?
C4 C3 C2 118.8(4) . . ?
C4 C3 H3A 120.6 . . ?
C2 C3 H3A 120.6 . . ?
C3 C4 C5 119.5(4) . . ?
C3 C4 H4 120.2 . . ?
C5 C4 H4 120.2 . . ?
C4 C5 C12 120.0(4) . . ?
C4 C5 H5 120 . . ?
C12 C5 H5 120 . . ?
F6 C6 C11 118.9(4) . . ?
F6 C6 C7 117.5(3) . . ?
C11 C6 C7 123.5(4) . . ?
C8 C7 C6 115.7(4) . . ?
C8 C7 C13 124.3(4) . . ?
C6 C7 C13 120.0(4) . . ?
F8 C8 C9 117.0(4) . . ?
F8 C8 C7 118.7(4) . . ?
C9 C8 C7 124.2(4) . . ?
C8 C9 C10 119.3(4) . . ?
C8 C9 H9 120.4 . . ?
C10 C9 H9 120.4 . . ?
C9 C10 C11 118.7(3) . . ?
C9 C10 Ir1 127.2(3) . . ?
C11 C10 Ir1 114.1(3) . . ?
C6 C11 C10 118.6(4) . . ?
C6 C11 C12 125.6(4) . . ?
C10 C11 C12 115.7(3) . . ?
N1 C12 C5 119.7(3) . . ?
N1 C12 C11 112.8(3) . . ?
C5 C12 C11 127.5(4) . . ?
O2 C13 O1 124.1(4) . . ?
O2 C13 C7 123.1(4) . . ?
O1 C13 C7 112.8(4) . . ?
N1' C14 C15 121.9(4) . . ?
N1' C14 H14 119 . . ?
C15 C14 H14 119 . . ?
C14 C15 C16 118.7(4) . . ?
C14 C15 H15 120.7 . . ?
C16 C15 H15 120.7 . . ?
C17 C16 C15 120.1(5) . . ?
C17 C16 H16 119.9 . . ?
C15 C16 H16 119.9 . . ?
C16 C17 C24 119.3(5) . . ?
C16 C17 H17 120.4 . . ?
C24 C17 H17 120.4 . . ?
F18 C18 C23 118.1(3) . . ?
F18 C18 C19 118.0(3) . . ?
C23 C18 C19 123.9(3) . . ?
C20 C19 C18 114.6(3) . . ?
C20 C19 C25 120.4(3) . . ?
C18 C19 C25 125.0(3) . . ?
F20 C20 C21 116.6(3) . . ?
F20 C20 C19 119.3(3) . . ?
C21 C20 C19 124.1(3) . . ?
C20 C21 C10' 120.1(3) . . ?
C20 C21 H21 119.9 . . ?
C10' C21 H21 119.9 . . ?
C21 C10' C23 118.3(3) . . ?
C21 C10' Ir1 126.7(3) . . ?
C23 C10' Ir1 114.9(3) . . ?
C18 C23 C10' 118.9(3) . . ?
C18 C23 C24 125.8(3) . . ?
C10' C23 C24 115.3(3) . . ?
N1' C24 C17 120.3(4) . . ?
N1' C24 C23 113.0(3) . . ?
C17 C24 C23 126.6(4) . . ?
O4 C25 O3 122.2(4) . . ?
O4 C25 C19 123.6(4) . . ?
O3 C25 C19 114.1(3) . . ?
N2' C26 C27 122.1(3) . . ?
N2' C26 H26 118.9 . . ?
C27 C26 H26 118.9 . . ?
C26 C27 C28 119.6(4) . . ?
C26 C27 H27 120.2 . . ?
C28 C27 H27 120.2 . . ?
C29 C28 C27 118.5(3) . . ?
C29 C28 C36 119.2(4) . . ?
C27 C28 C36 122.3(4) . . ?
C28 C29 C30 119.5(3) . . ?
C28 C29 H29 120.2 . . ?
C30 C29 H29 120.2 . . ?
N2' C30 C29 121.5(3) . . ?
N2' C30 C31 114.6(3) . . ?
C29 C30 C31 123.9(3) . . ?
N2 C31 C32 121.1(3) . . ?
N2 C31 C30 116.0(3) . . ?
C32 C31 C30 122.9(3) . . ?
C33 C32 C31 119.6(3) . . ?
C33 C32 H32 120.2 . . ?
C31 C32 H32 120.2 . . ?
C32 C33 C34 118.8(3) . . ?
C32 C33 C41 122.5(3) . . ?
C34 C33 C41 118.7(3) . . ?
C35 C34 C33 118.9(3) . . ?
C35 C34 H34 120.6 . . ?
C33 C34 H34 120.6 . . ?
N2 C35 C34 122.8(3) . . ?
N2 C35 H35 118.6 . . ?
C34 C35 H35 118.6 . . ?
O5 C36 N5 124.5(4) . . ?
O5 C36 C28 120.1(4) . . ?
N5 C36 C28 115.4(4) . . ?
C36 N5 C37B 121.3(5) . . ?
C36 N5 C37 121.3(5) . . ?
C36 N5 H5B 119.4 . . ?
C37 N5 H5B 119.4 . . ?
C38 C37 N5 119.9(8) . . ?
C38 C37 H37A 107.3 . . ?
N5 C37 H37A 107.3 . . ?
C38 C37 H37B 107.3 . . ?
N5 C37 H37B 107.3 . . ?
H37A C37 H37B 106.9 . . ?
C37 C38 C39 115.6(11) . . ?
C37 C38 H38A 108.4 . . ?
C39 C38 H38A 108.4 . . ?
C37 C38 H38B 108.4 . . ?
C39 C38 H38B 108.4 . . ?
H38A C38 H38B 107.4 . . ?
C38 C39 C40 108.2(10) . . ?
C38 C39 H39A 110.1 . . ?
C40 C39 H39A 110.1 . . ?
C38 C39 H39B 110.1 . . ?
C40 C39 H39B 110.1 . . ?
H39A C39 H39B 108.4 . . ?
C39 C40 H40A 109.5 . . ?
C39 C40 H40B 109.5 . . ?
H40A C40 H40B 109.5 . . ?
C39 C40 H40C 109.5 . . ?
H40A C40 H40C 109.5 . . ?
H40B C40 H40C 109.5 . . ?
N5 C37B C38B 105.1(8) . . ?
N5 C37B H37C 110.7 . . ?
C38B C37B H37C 110.7 . . ?
N5 C37B H37D 110.7 . . ?
C38B C37B H37D 110.7 . . ?
H37C C37B H37D 108.8 . . ?
C37B C38B C39B 111.1(14) . . ?
C37B C38B H38C 109.4 . . ?
C39B C38B H38C 109.4 . . ?
C37B C38B H38D 109.4 . . ?
C39B C38B H38D 109.4 . . ?
H38C C38B H38D 108 . . ?
C40B C39B C38B 110.5(14) . . ?
C40B C39B H39C 109.5 . . ?
C38B C39B H39C 109.5 . . ?
C40B C39B H39D 109.5 . . ?
C38B C39B H39D 109.5 . . ?
H39C C39B H39D 108.1 . . ?
C39B C40B H40D 109.5 . . ?
C39B C40B H40E 109.5 . . ?
H40D C40B H40E 109.5 . . ?
C39B C40B H40F 109.5 . . ?
H40D C40B H40F 109.5 . . ?
H40E C40B H40F 109.5 . . ?
O6 C41 N6 122.4(3) . . ?
O6 C41 C33 120.5(3) . . ?
N6 C41 C33 117.0(3) . . ?
C41 N6 C42B 120.9(3) . . ?
C41 N6 C42 120.9(3) . . ?
C41 N6 H6 119.6 . . ?
C42 N6 H6 119.6 . . ?
N6 C42 C43 113.9(6) . . ?
N6 C42 H42A 108.8 . . ?
C43 C42 H42A 108.8 . . ?
N6 C42 H42B 108.8 . . ?
C43 C42 H42B 108.8 . . ?
H42A C42 H42B 107.7 . . ?
C42 C43 C44 114.6(7) . . ?
C42 C43 H43A 108.6 . . ?
C44 C43 H43A 108.6 . . ?
C42 C43 H43B 108.6 . . ?
C44 C43 H43B 108.6 . . ?
H43A C43 H43B 107.6 . . ?
C45 C44 C43 111.4(8) . . ?
C45 C44 H44A 109.3 . . ?
C43 C44 H44A 109.3 . . ?
C45 C44 H44B 109.3 . . ?
C43 C44 H44B 109.3 . . ?
H44A C44 H44B 108 . . ?
C44 C45 H45A 109.5 . . ?
C44 C45 H45B 109.5 . . ?
H45A C45 H45B 109.5 . . ?
C44 C45 H45C 109.5 . . ?
H45A C45 H45C 109.5 . . ?
H45B C45 H45C 109.5 . . ?
N6 C42B C43B 104.3(8) . . ?
N6 C42B H42C 110.9 . . ?
C43B C42B H42C 110.9 . . ?
N6 C42B H42D 110.9 . . ?
C43B C42B H42D 110.9 . . ?
H42C C42B H42D 108.9 . . ?
C44B C43B C42B 109.2(13) . . ?
C44B C43B H43C 109.8 . . ?
C42B C43B H43C 109.8 . . ?
C44B C43B H43D 109.8 . . ?
C42B C43B H43D 109.8 . . ?
H43C C43B H43D 108.3 . . ?
C43B C44B C45B 112.7(16) . . ?
C43B C44B H44C 109.1 . . ?
C45B C44B H44C 109.1 . . ?
C43B C44B H44D 109.1 . . ?
C45B C44B H44D 109.1 . . ?
H44C C44B H44D 107.8 . . ?
C44B C45B H45D 109.5 . . ?
C44B C45B H45E 109.5 . . ?
H45D C45B H45E 109.5 . . ?
C44B C45B H45F 109.5 . . ?
H45D C45B H45F 109.5 . . ?
H45E C45B H45F 109.5 . . ?
C13 O1 H1 109(6) . . ?
C25 O3 H3 105(4) . . ?
O7 P1 O8 123.81(19) . . ?
O7 P1 F1 108.33(19) . . ?
O8 P1 F1 106.8(2) . . ?
O7 P1 F2 108.97(17) . . ?
O8 P1 F2 108.08(19) . . ?
F1 P1 F2 97.7(2) . . ?
O9 C50 C52 122.5(7) . . ?
O9 C50 C51 121.0(8) . . ?
C52 C50 C51 116.4(6) . . ?
C50 C51 H51A 109.5 . . ?
C50 C51 H51B 109.5 . . ?
H51A C51 H51B 109.5 . . ?
C50 C51 H51C 109.5 . . ?
H51A C51 H51C 109.5 . . ?
H51B C51 H51C 109.5 . . ?
C50 C52 H52A 109.5 . . ?
C50 C52 H52B 109.5 . . ?
H52A C52 H52B 109.5 . . ?
C50 C52 H52C 109.5 . . ?
H52A C52 H52C 109.5 . . ?
H52B C52 H52C 109.5 . . ?

loop_
_geom_bond_atom_site_label_1
_geom_bond_atom_site_label_2
_geom_bond_distance
_geom_bond_site_symmetry_2
_geom_bond_publ_flag
Ir1 C10' 2.002(3) . ?
Ir1 C10 2.009(4) . ?
Ir1 N1 2.042(3) . ?
Ir1 N1' 2.048(3) . ?
Ir1 N2' 2.127(3) . ?
Ir1 N2 2.131(3) . ?
N1 C2 1.347(4) . ?
N1 C12 1.367(5) . ?
N1' C14 1.340(5) . ?
N1' C24 1.371(5) . ?
N2' C26 1.341(5) . ?
N2' C30 1.362(4) . ?
N2 C35 1.341(5) . ?
N2 C31 1.354(4) . ?
C2 C3 1.379(5) . ?
C2 H2 0.95 . ?
C3 C4 1.373(6) . ?
C3 H3A 0.95 . ?
C4 C5 1.388(6) . ?
C4 H4 0.95 . ?
C5 C12 1.391(5) . ?
C5 H5 0.95 . ?
C6 F6 1.352(5) . ?
C6 C11 1.388(5) . ?
C6 C7 1.392(6) . ?
C7 C8 1.381(6) . ?
C7 C13 1.495(6) . ?
C8 F8 1.359(5) . ?
C8 C9 1.373(6) . ?
C9 C10 1.402(5) . ?
C9 H9 0.95 . ?
C10 C11 1.421(5) . ?
C11 C12 1.471(5) . ?
C13 O2 1.217(6) . ?
C13 O1 1.316(6) . ?
C14 C15 1.380(7) . ?
C14 H14 0.95 . ?
C15 C16 1.385(8) . ?
C15 H15 0.95 . ?
C16 C17 1.373(7) . ?
C16 H16 0.95 . ?
C17 C24 1.391(6) . ?
C17 H17 0.95 . ?
C18 F18 1.347(4) . ?
C18 C23 1.397(5) . ?
C18 C19 1.397(5) . ?
C19 C20 1.391(5) . ?
C19 C25 1.503(5) . ?
C20 F20 1.347(4) . ?
C20 C21 1.378(5) . ?
C21 C10' 1.395(5) . ?
C21 H21 0.95 . ?
C10' C23 1.411(5) . ?
C23 C24 1.469(5) . ?
C25 O4 1.193(5) . ?
C25 O3 1.307(5) . ?
C26 C27 1.382(5) . ?
C26 H26 0.95 . ?
C27 C28 1.389(5) . ?
C27 H27 0.95 . ?
C28 C29 1.385(5) . ?
C28 C36 1.506(5) . ?
C29 C30 1.386(5) . ?
C29 H29 0.95 . ?
C30 C31 1.479(5) . ?
C31 C32 1.393(5) . ?
C32 C33 1.382(5) . ?
C32 H32 0.95 . ?
C33 C34 1.390(5) . ?
C33 C41 1.507(5) . ?
C34 C35 1.378(5) . ?
C34 H34 0.95 . ?
C35 H35 0.95 . ?
C36 O5 1.223(6) . ?
C36 N5 1.323(6) . ?
N5 C37B 1.467(7) . ?
N5 C37 1.467(7) . ?
N5 H5B 0.88 . ?
C37 C38 1.294(13) . ?
C37 H37A 0.99 . ?
C37 H37B 0.99 . ?
C38 C39 1.523(13) . ?
C38 H38A 0.99 . ?
C38 H38B 0.99 . ?
C39 C40 1.527(17) . ?
C39 H39A 0.99 . ?
C39 H39B 0.99 . ?
C40 H40A 0.98 . ?
C40 H40B 0.98 . ?
C40 H40C 0.98 . ?
C37B C38B 1.52(2) . ?
C37B H37C 0.99 . ?
C37B H37D 0.99 . ?
C38B C39B 1.59(2) . ?
C38B H38C 0.99 . ?
C38B H38D 0.99 . ?
C39B C40B 1.495(10) . ?
C39B H39C 0.99 . ?
C39B H39D 0.99 . ?
C40B H40D 0.98 . ?
C40B H40E 0.98 . ?
C40B H40F 0.98 . ?
C41 O6 1.240(4) . ?
C41 N6 1.326(5) . ?
N6 C42B 1.473(5) . ?
N6 C42 1.473(5) . ?
N6 H6 0.88 . ?
C42 C43 1.494(13) . ?
C42 H42A 0.99 . ?
C42 H42B 0.99 . ?
C43 C44 1.517(11) . ?
C43 H43A 0.99 . ?
C43 H43B 0.99 . ?
C44 C45 1.514(11) . ?
C44 H44A 0.99 . ?
C44 H44B 0.99 . ?
C45 H45A 0.98 . ?
C45 H45B 0.98 . ?
C45 H45C 0.98 . ?
C42B C43B 1.57(2) . ?
C42B H42C 0.99 . ?
C42B H42D 0.99 . ?
C43B C44B 1.52(2) . ?
C43B H43C 0.99 . ?
C43B H43D 0.99 . ?
C44B C45B 1.521(19) . ?
C44B H44C 0.99 . ?
C44B H44D 0.99 . ?
C45B H45D 0.98 . ?
C45B H45E 0.98 . ?
C45B H45F 0.98 . ?
O1 H1 0.907(10) . ?
O3 H3 0.90(7) . ?
P1 O7 1.471(3) . ?
P1 O8 1.471(4) . ?
P1 F1 1.540(3) . ?
P1 F2 1.543(3) . ?
O9 C50 1.191(7) . ?
C50 C52 1.460(9) . ?
C50 C51 1.465(11) . ?
C51 H51A 0.98 . ?
C51 H51B 0.98 . ?
C51 H51C 0.98 . ?
C52 H52A 0.98 . ?
C52 H52B 0.98 . ?
C52 H52C 0.98 . ?
